data_7714532
loop_
_publ_author_name
'Zhang, Rui'
'He, Li-Hua'
'Liu, Sui-Jun'
'Liao, Jin-Sheng'
'Wen, He-Rui'
'Chen, Jing-Lin'
'Zhao, Feng'

_publ_section_title
;
 Multistimuli-responsive multicolor solid-state luminescence tuned by
 NH-dependent switchable hydrogen bonds.
;
_journal_issue 1
_journal_name_full 'Dalton transactions (Cambridge, England : 2003)'
_journal_page_first 339
_journal_page_last 345
_journal_paper_doi 10.1039/d3dt03124a
_journal_volume 53
_journal_year 2023
_chemical_formula_moiety 'C68 H68 Cu2 N12 P4, 2(Cl O4), 4(C H4 O)'
_chemical_formula_sum 'C72 H84 Cl2 Cu2 N12 O12 P4'
_chemical_formula_weight 1631.37
_space_group_crystal_system monoclinic
_space_group_IT_number 14
_space_group_name_Hall '-P 2yn'
_space_group_name_H-M_alt 'P 1 21/n 1'
_atom_sites_solution_hydrogens mixed
_atom_sites_solution_primary iterative
_audit_creation_date 2023-07-04
_audit_creation_method
;
Olex2 1.3
(compiled 2020.11.12 svn.r5f609507 for OlexSys, GUI svn.r6498)
;
_audit_update_record
;
2023-08-05 deposited with the CCDC.	2023-11-20 downloaded from the CCDC.
;
_cell_angle_alpha 90
_cell_angle_beta 104.392(3)
_cell_angle_gamma 90
_cell_formula_units_Z 2
_cell_length_a 13.8862(14)
_cell_length_b 14.7620(15)
_cell_length_c 20.085(2)
_cell_measurement_reflns_used 9834
_cell_measurement_temperature 293(2)
_cell_measurement_theta_max 26.773
_cell_measurement_theta_min 3.130
_cell_volume 3988.0(7)
_computing_cell_refinement 'SAINT V8.38A (Bruker, 2018)'
_computing_data_reduction 'SAINT V8.38A (Bruker, 2018)'
_computing_molecular_graphics 'Olex2 1.3 (Dolomanov et al., 2009)'
_computing_publication_material 'Olex2 1.3 (Dolomanov et al., 2009)'
_computing_structure_refinement 'olex2.refine 1.3 (Bourhis et al., 2015)'
_computing_structure_solution 'olex2.solve 1.3 (Bourhis et al., 2015)'
_diffrn_ambient_temperature 293.0
_diffrn_measured_fraction_theta_full 0.996
_diffrn_measured_fraction_theta_max 0.986
_diffrn_measurement_device_type 'CCD area detector'
_diffrn_measurement_method 'phi and omega scans'
_diffrn_radiation_monochromator graphite
_diffrn_radiation_type MoK\a
_diffrn_radiation_wavelength 0.71073
_diffrn_reflns_av_R_equivalents 0.0474
_diffrn_reflns_av_unetI/netI 0.0340
_diffrn_reflns_Laue_measured_fraction_full 0.996
_diffrn_reflns_Laue_measured_fraction_max 0.986
_diffrn_reflns_limit_h_max 18
_diffrn_reflns_limit_h_min -18
_diffrn_reflns_limit_k_max 19
_diffrn_reflns_limit_k_min -19
_diffrn_reflns_limit_l_max 26
_diffrn_reflns_limit_l_min -26
_diffrn_reflns_number 60587
_diffrn_reflns_point_group_measured_fraction_full 0.996
_diffrn_reflns_point_group_measured_fraction_max 0.986
_diffrn_reflns_theta_full 25.242
_diffrn_reflns_theta_max 27.693
_diffrn_reflns_theta_min 2.952
_diffrn_source_current 30.0
_diffrn_source_power 1.35
_diffrn_source_voltage 45.0
_exptl_absorpt_coefficient_mu 0.745
_exptl_absorpt_correction_T_max 0.8914
_exptl_absorpt_correction_T_min 0.6737
_exptl_absorpt_correction_type none
_exptl_absorpt_process_details SADABS
_exptl_crystal_colour colourless
_exptl_crystal_colour_primary colourless
_exptl_crystal_density_diffrn 1.359
_exptl_crystal_description block
_exptl_crystal_F_000 1696
_exptl_crystal_size_max 0.32
_exptl_crystal_size_mid 0.11
_exptl_crystal_size_min 0.08
_refine_diff_density_max 1.848
_refine_diff_density_min -0.667
_refine_diff_density_rms 0.085
_refine_ls_extinction_method none
_refine_ls_goodness_of_fit_ref 1.083
_refine_ls_hydrogen_treatment constr
_refine_ls_matrix_type full
_refine_ls_number_parameters 475
_refine_ls_number_reflns 9222
_refine_ls_number_restraints 15
_refine_ls_restrained_S_all 1.095
_refine_ls_R_factor_all 0.0927
_refine_ls_R_factor_gt 0.0601
_refine_ls_shift/su_max 0.001
_refine_ls_shift/su_mean 0.000
_refine_ls_structure_factor_coef Fsqd
_refine_ls_weighting_details 'w=1/[\s^2^(Fo^2^)+(0.0918P)^2^+5.6826P] where P=(Fo^2^+2Fc^2^)/3'
_refine_ls_weighting_scheme calc
_refine_ls_wR_factor_gt 0.1649
_refine_ls_wR_factor_ref 0.1928
_reflns_Friedel_coverage 0.000
_reflns_number_gt 6608
_reflns_number_total 9222
_reflns_threshold_expression 'I > 2\s(I)'
_cod_data_source_file d3dt03124a2.cif
_cod_data_source_block 1c
_cod_depositor_comments 'Adding full bibliography for 7714531--7714534.cif.'
_cod_original_cell_volume 3987.9(7)
_cod_database_code 7714532
_shelx_shelxl_version_number 2018/3
_shelx_space_group_comment
;
The symmetry employed for this shelxl refinement is uniquely defined
by the following loop, which should always be used as a source of
symmetry information in preference to the above space-group names.
They are only intended as comments.
;
_olex2_refinement_description
;
1. Restrained distances
 H5-O6
 2.1 with sigma of 0.02
 C36-O6
 1.45 with sigma of 0.02
2. Rigid bond restraints
 O6, C36
 with sigma for 1-2 distances of 0.001 and sigma for 1-3 distances of 0.001
3. Uiso/Uaniso restraints and constraints
Uanis(O6) \\sim Ueq, Uanis(C36) \\sim Ueq: with sigma of 0.01 and sigma for
terminal atoms of 0.02
4.a Riding coordinates:
 O6(H6A)
4.b Aromatic/amide H refined with riding coordinates:
 N3(H3), N6(H6), C8(H8), C9(H9), C10(H10), C12(H12), C13(H13), C14(H14),
 C15(H15), C16(H16), C18(H18), C19(H19), C20(H20), C21(H21), C22(H22), C24(H24),
  C25(H25), C26(H26), C27(H27), C28(H28), C30(H30), C31(H31), C32(H32),
 C33(H33), C34(H34)
4.c Idealised Me refined as rotating group:
 C1(H1A,H1B,H1C), C2(H2A,H2B,H2C), C3(H3A,H3B,H3C), C35(H35A,H35B,H35C),
 C36(H36A,H36B,H36C)
4.d Idealised tetrahedral OH refined as rotating group:
 O5(H5)
;
_olex2_submission_special_instructions 'No special instructions were received'

loop_
_space_group_symop_operation_xyz
'x, y, z'
'-x+1/2, y+1/2, -z+1/2'
'-x, -y, -z'
'x-1/2, -y-1/2, z-1/2'

loop_
_atom_site_label
_atom_site_type_symbol
_atom_site_fract_x
_atom_site_fract_y
_atom_site_fract_z
_atom_site_U_iso_or_equiv
_atom_site_adp_type
_atom_site_occupancy
_atom_site_site_symmetry_order
_atom_site_calc_flag
_atom_site_refinement_flags_posn
_atom_site_refinement_flags_adp
_atom_site_refinement_flags_occupancy
_atom_site_disorder_assembly
_atom_site_disorder_group
Cu1 Cu 0.97530(3) 0.98183(3) 0.07484(2) 0.03747(15) Uani 1 1 d . . . . .
P1 P 0.93716(6) 1.13062(6) 0.06649(4) 0.0336(2) Uani 1 1 d . . . . .
P2 P 0.92965(6) 0.84472(6) 0.02752(5) 0.0347(2) Uani 1 1 d . . . . .
N1 N 1.1247(2) 0.9695(2) 0.13248(15) 0.0381(6) Uani 1 1 d . . . . .
N2 N 0.9615(2) 0.9573(2) 0.18181(15) 0.0413(7) Uani 1 1 d . . . . .
N3 N 0.8995(2) 0.9526(2) 0.22319(16) 0.0459(8) Uani 1 1 d . . . . .
H3 H 0.835721 0.954753 0.209421 0.055 Uiso 1 1 calc R U . . .
N4 N 1.0468(3) 0.9424(3) 0.29222(17) 0.0541(9) Uani 1 1 d . . . . .
N5 N 1.2273(3) 0.9425(3) 0.2443(2) 0.0684(11) Uani 1 1 d . . . . .
N6 N 1.0058(2) 1.1953(2) 0.02651(16) 0.0386(6) Uani 1 1 d . . . . .
H6 H 1.007866 1.252664 0.034351 0.046 Uiso 1 1 calc R U . . .
C1 C 0.8365(7) 1.0193(7) 0.3471(4) 0.148(4) Uani 1 1 d . . . . .
H1A H 0.877877 1.071844 0.359186 0.222 Uiso 1 1 calc R U . . .
H1B H 0.797143 1.011261 0.379756 0.222 Uiso 1 1 calc R U . . .
H1C H 0.793559 1.027114 0.301999 0.222 Uiso 1 1 calc R U . . .
C2 C 0.9805(5) 0.9285(6) 0.4151(3) 0.103(2) Uani 1 1 d . . . . .
H2A H 1.027658 0.882676 0.410955 0.154 Uiso 1 1 calc R U . . .
H2B H 0.949688 0.912436 0.451291 0.154 Uiso 1 1 calc R U . . .
H2C H 1.014079 0.985560 0.425692 0.154 Uiso 1 1 calc R U . . .
C3 C 0.8392(6) 0.8495(6) 0.3390(3) 0.115(3) Uani 1 1 d . . . . .
H3A H 0.789039 0.851999 0.296448 0.173 Uiso 1 1 calc R U . . .
H3B H 0.808078 0.843974 0.376499 0.173 Uiso 1 1 calc R U . . .
H3C H 0.881489 0.798181 0.338690 0.173 Uiso 1 1 calc R U . . .
C4 C 0.9014(4) 0.9364(4) 0.3477(2) 0.0699(14) Uani 1 1 d . . . . .
C5 C 0.9504(3) 0.9442(3) 0.2890(2) 0.0512(10) Uani 1 1 d . . . . .
C6 C 1.0499(3) 0.9504(3) 0.22534(18) 0.0423(8) Uani 1 1 d . . . . .
C7 C 1.1395(3) 0.9542(3) 0.19990(19) 0.0436(8) Uani 1 1 d . . . . .
C8 C 1.3072(3) 0.9466(4) 0.2178(3) 0.0744(15) Uani 1 1 d . . . . .
H8 H 1.369975 0.938521 0.247076 0.089 Uiso 1 1 calc R U . . .
C9 C 1.3000(3) 0.9621(4) 0.1499(3) 0.0641(13) Uani 1 1 d . . . . .
H9 H 1.356157 0.965167 0.132602 0.077 Uiso 1 1 calc R U . . .
C10 C 1.2063(3) 0.9731(3) 0.1080(2) 0.0466(9) Uani 1 1 d . . . . .
H10 H 1.199005 0.983454 0.061376 0.056 Uiso 1 1 calc R U . . .
C11 C 0.9545(3) 0.7625(3) 0.0975(2) 0.0450(8) Uani 1 1 d . . . . .
C12 C 1.0526(3) 0.7420(3) 0.1296(2) 0.0612(12) Uani 1 1 d . . . . .
H12 H 1.103387 0.764978 0.111778 0.073 Uiso 1 1 calc R U . . .
C13 C 1.0762(4) 0.6879(4) 0.1875(3) 0.0802(16) Uani 1 1 d . . . . .
H13 H 1.142191 0.674174 0.208114 0.096 Uiso 1 1 calc R U . . .
C14 C 1.0029(5) 0.6551(4) 0.2141(3) 0.0870(18) Uani 1 1 d . . . . .
H14 H 1.018702 0.618586 0.253025 0.104 Uiso 1 1 calc R U . . .
C15 C 0.9061(5) 0.6752(5) 0.1844(3) 0.093(2) Uani 1 1 d . . . . .
H15 H 0.856389 0.652956 0.203602 0.111 Uiso 1 1 calc R U . . .
C16 C 0.8809(4) 0.7283(4) 0.1259(3) 0.0747(15) Uani 1 1 d . . . . .
H16 H 0.814522 0.740966 0.105605 0.090 Uiso 1 1 calc R U . . .
C17 C 0.7997(2) 0.8262(3) -0.0156(2) 0.0417(8) Uani 1 1 d . . . . .
C18 C 0.7687(3) 0.7742(3) -0.0743(2) 0.0592(11) Uani 1 1 d . . . . .
H18 H 0.814955 0.742170 -0.091453 0.071 Uiso 1 1 calc R U . . .
C19 C 0.6690(4) 0.7699(4) -0.1072(3) 0.0796(16) Uani 1 1 d . . . . .
H19 H 0.648517 0.734403 -0.146468 0.096 Uiso 1 1 calc R U . . .
C20 C 0.6002(3) 0.8166(4) -0.0835(3) 0.0792(16) Uani 1 1 d . . . . .
H20 H 0.533620 0.814763 -0.107352 0.095 Uiso 1 1 calc R U . . .
C21 C 0.6289(3) 0.8663(4) -0.0245(3) 0.0812(17) Uani 1 1 d . . . . .
H21 H 0.581701 0.896327 -0.006950 0.097 Uiso 1 1 calc R U . . .
C22 C 0.7286(3) 0.8718(3) 0.0089(3) 0.0631(12) Uani 1 1 d . . . . .
H22 H 0.748155 0.906691 0.048463 0.076 Uiso 1 1 calc R U . . .
C23 C 0.8100(2) 1.1681(3) 0.03194(18) 0.0398(8) Uani 1 1 d . . . . .
C24 C 0.7340(3) 1.1129(3) 0.0416(2) 0.0562(11) Uani 1 1 d . . . . .
H24 H 0.749119 1.059045 0.066028 0.067 Uiso 1 1 calc R U . . .
C25 C 0.6353(3) 1.1374(4) 0.0149(3) 0.0679(13) Uani 1 1 d . . . . .
H25 H 0.584761 1.099709 0.021483 0.081 Uiso 1 1 calc R U . . .
C26 C 0.6122(3) 1.2149(4) -0.0201(2) 0.0687(14) Uani 1 1 d . . . . .
H26 H 0.545922 1.230632 -0.037944 0.082 Uiso 1 1 calc R U . . .
C27 C 0.6864(3) 1.2714(4) -0.0298(3) 0.0687(13) Uani 1 1 d . . . . .
H27 H 0.669985 1.325216 -0.054047 0.082 Uiso 1 1 calc R U . . .
C28 C 0.7857(3) 1.2485(3) -0.0037(2) 0.0526(10) Uani 1 1 d . . . . .
H28 H 0.835586 1.287000 -0.010215 0.063 Uiso 1 1 calc R U . . .
C29 C 0.9670(3) 1.1766(3) 0.15356(19) 0.0432(8) Uani 1 1 d . . . . .
C30 C 0.8936(4) 1.2004(4) 0.1864(2) 0.0640(12) Uani 1 1 d . . . . .
H30 H 0.826847 1.194931 0.163493 0.077 Uiso 1 1 calc R U . . .
C31 C 0.9201(5) 1.2322(5) 0.2530(3) 0.0903(19) Uani 1 1 d . . . . .
H31 H 0.870905 1.248894 0.274705 0.108 Uiso 1 1 calc R U . . .
C32 C 1.0184(6) 1.2394(5) 0.2876(3) 0.093(2) Uani 1 1 d . . . . .
H32 H 1.035652 1.261952 0.332280 0.111 Uiso 1 1 calc R U . . .
C33 C 1.0904(5) 1.2135(4) 0.2564(3) 0.0835(17) Uani 1 1 d . . . . .
H33 H 1.156925 1.217340 0.280152 0.100 Uiso 1 1 calc R U . . .
C34 C 1.0652(3) 1.1815(3) 0.1893(2) 0.0583(11) Uani 1 1 d . . . . .
H34 H 1.114829 1.163246 0.168492 0.070 Uiso 1 1 calc R U . . .
Cl4 Cl 0.61085(9) 0.97735(10) 0.16818(7) 0.0682(3) Uani 1 1 d . . . . .
O1 O 0.6913(3) 0.9209(4) 0.1666(2) 0.1184(19) Uani 1 1 d . . . . .
O2 O 0.6486(5) 1.0692(4) 0.1772(3) 0.134(2) Uani 1 1 d . . . . .
O3 O 0.5708(4) 0.9572(3) 0.2234(3) 0.1099(17) Uani 1 1 d . . . . .
O4 O 0.5384(3) 0.9739(4) 0.1058(3) 0.1179(18) Uani 1 1 d . . . . .
O5 O 1.0075(4) 1.3852(4) 0.0627(3) 0.1258(19) Uani 1 1 d . . . . .
H5 H 1.065516 1.402193 0.071609 0.189 Uiso 1 1 calc DR U . . .
C35 C 0.9604(7) 1.4249(7) 0.1063(5) 0.151(4) Uani 1 1 d . . . . .
H35A H 0.956617 1.489036 0.098226 0.227 Uiso 1 1 calc R U . . .
H35B H 0.996631 1.413336 0.152837 0.227 Uiso 1 1 calc R U . . .
H35C H 0.894491 1.400517 0.098887 0.227 Uiso 1 1 calc R U . . .
O6 O 1.2145(6) 1.4522(6) 0.1005(5) 0.228(5) Uani 1 1 d D U . . .
H6A H 1.232922 1.434828 0.140437 0.342 Uiso 1 1 d R U . . .
C36 C 1.2102(13) 1.5425(8) 0.0974(8) 0.263(8) Uani 1 1 d D U . . .
H36A H 1.173460 1.560944 0.052438 0.395 Uiso 1 1 calc R U . . .
H36B H 1.276369 1.566740 0.106519 0.395 Uiso 1 1 calc R U . . .
H36C H 1.177728 1.564838 0.131120 0.395 Uiso 1 1 calc R U . . .

loop_
_atom_site_aniso_label
_atom_site_aniso_U_11
_atom_site_aniso_U_22
_atom_site_aniso_U_33
_atom_site_aniso_U_23
_atom_site_aniso_U_13
_atom_site_aniso_U_12
Cu1 0.0270(2) 0.0438(3) 0.0393(2) -0.00323(18) 0.00386(17) -0.00104(17)
P1 0.0235(4) 0.0431(5) 0.0340(4) -0.0028(3) 0.0070(3) 0.0019(3)
P2 0.0242(4) 0.0424(5) 0.0380(5) -0.0035(4) 0.0090(3) -0.0047(3)
N1 0.0267(14) 0.0476(18) 0.0404(16) -0.0028(13) 0.0089(12) -0.0018(12)
N2 0.0321(15) 0.0569(19) 0.0362(16) 0.0020(13) 0.0107(12) 0.0029(13)
N3 0.0344(16) 0.067(2) 0.0377(16) 0.0014(14) 0.0120(13) 0.0034(14)
N4 0.0458(19) 0.077(2) 0.0382(17) 0.0074(16) 0.0074(15) 0.0059(17)
N5 0.0347(18) 0.116(4) 0.050(2) 0.005(2) 0.0016(16) 0.009(2)
N6 0.0298(14) 0.0397(16) 0.0489(17) -0.0051(13) 0.0146(13) -0.0019(12)
C1 0.185(9) 0.192(9) 0.100(5) 0.037(6) 0.097(6) 0.106(7)
C2 0.100(5) 0.169(7) 0.041(3) 0.003(3) 0.021(3) 0.007(5)
C3 0.117(6) 0.163(8) 0.074(4) 0.018(4) 0.039(4) -0.043(5)
C4 0.060(3) 0.112(4) 0.042(2) 0.012(2) 0.021(2) 0.012(3)
C5 0.046(2) 0.070(3) 0.038(2) 0.0040(18) 0.0137(17) 0.0062(19)
C6 0.0360(19) 0.057(2) 0.0335(18) 0.0026(15) 0.0077(15) 0.0033(16)
C7 0.0308(18) 0.059(2) 0.0397(19) -0.0005(16) 0.0059(15) 0.0039(16)
C8 0.029(2) 0.119(5) 0.069(3) 0.003(3) 0.000(2) 0.007(2)
C9 0.030(2) 0.093(4) 0.069(3) -0.003(3) 0.013(2) 0.001(2)
C10 0.0324(19) 0.062(3) 0.047(2) -0.0044(18) 0.0130(16) -0.0006(16)
C11 0.045(2) 0.046(2) 0.043(2) -0.0015(16) 0.0104(16) -0.0079(16)
C12 0.054(3) 0.071(3) 0.057(3) 0.018(2) 0.012(2) 0.002(2)
C13 0.075(4) 0.089(4) 0.070(3) 0.028(3) 0.004(3) 0.005(3)
C14 0.111(5) 0.079(4) 0.067(3) 0.027(3) 0.013(3) -0.011(3)
C15 0.094(5) 0.110(5) 0.082(4) 0.035(4) 0.036(4) -0.023(4)
C16 0.064(3) 0.092(4) 0.071(3) 0.023(3) 0.022(3) -0.021(3)
C17 0.0251(16) 0.050(2) 0.050(2) -0.0076(16) 0.0096(15) -0.0081(14)
C18 0.035(2) 0.069(3) 0.070(3) -0.024(2) 0.0091(19) -0.0083(19)
C19 0.049(3) 0.101(4) 0.079(3) -0.025(3) -0.002(2) -0.019(3)
C20 0.027(2) 0.095(4) 0.109(4) -0.005(3) 0.003(2) -0.009(2)
C21 0.029(2) 0.091(4) 0.126(5) -0.020(4) 0.024(3) -0.002(2)
C22 0.033(2) 0.072(3) 0.088(3) -0.021(3) 0.022(2) -0.0090(19)
C23 0.0249(16) 0.057(2) 0.0381(18) -0.0047(16) 0.0098(13) 0.0051(15)
C24 0.035(2) 0.072(3) 0.066(3) 0.008(2) 0.0195(19) 0.0023(19)
C25 0.030(2) 0.098(4) 0.079(3) 0.000(3) 0.020(2) -0.003(2)
C26 0.031(2) 0.115(4) 0.058(3) 0.000(3) 0.0088(19) 0.015(2)
C27 0.050(3) 0.090(4) 0.062(3) 0.018(3) 0.007(2) 0.022(2)
C28 0.0343(19) 0.068(3) 0.055(2) 0.006(2) 0.0096(17) 0.0062(18)
C29 0.046(2) 0.042(2) 0.0401(19) -0.0045(15) 0.0078(16) 0.0044(16)
C30 0.060(3) 0.090(4) 0.046(2) -0.009(2) 0.019(2) 0.012(2)
C31 0.113(5) 0.116(5) 0.047(3) -0.019(3) 0.030(3) 0.023(4)
C32 0.122(5) 0.104(5) 0.042(3) -0.025(3) 0.001(3) 0.016(4)
C33 0.081(4) 0.093(4) 0.058(3) -0.020(3) -0.019(3) 0.007(3)
C34 0.052(2) 0.066(3) 0.051(2) -0.011(2) 0.0008(19) 0.003(2)
Cl4 0.0438(6) 0.0971(10) 0.0670(7) 0.0068(6) 0.0196(5) 0.0033(6)
O1 0.071(3) 0.202(6) 0.085(3) -0.010(3) 0.023(2) 0.050(3)
O2 0.179(6) 0.129(5) 0.102(4) -0.013(3) 0.053(4) -0.066(4)
O3 0.125(4) 0.106(3) 0.131(4) 0.004(3) 0.094(3) 0.000(3)
O4 0.067(3) 0.158(5) 0.109(4) -0.012(3) -0.015(3) 0.011(3)
O5 0.140(5) 0.085(3) 0.164(5) -0.041(3) 0.061(4) -0.019(3)
C35 0.143(8) 0.134(8) 0.166(9) -0.073(7) 0.020(7) 0.020(6)
O6 0.229(8) 0.167(5) 0.204(8) -0.060(6) -0.104(6) 0.042(6)
C36 0.326(16) 0.171(6) 0.261(14) 0.119(9) 0.011(11) -0.093(10)

loop_
_atom_type_symbol
_atom_type_description
_atom_type_scat_dispersion_real
_atom_type_scat_dispersion_imag
_atom_type_scat_source
C C 0.0033 0.0016 'International Tables Vol C Tables 4.2.6.8 and 6.1.1.4'
H H 0.0000 0.0000 'International Tables Vol C Tables 4.2.6.8 and 6.1.1.4'
Cl Cl 0.1484 0.1585 'International Tables Vol C Tables 4.2.6.8 and 6.1.1.4'
Cu Cu 0.3201 1.2651 'International Tables Vol C Tables 4.2.6.8 and 6.1.1.4'
N N 0.0061 0.0033 'International Tables Vol C Tables 4.2.6.8 and 6.1.1.4'
O O 0.0106 0.0060 'International Tables Vol C Tables 4.2.6.8 and 6.1.1.4'
P P 0.1023 0.0942 'International Tables Vol C Tables 4.2.6.8 and 6.1.1.4'

loop_
_geom_angle_atom_site_label_1
_geom_angle_atom_site_label_2
_geom_angle_atom_site_label_3
_geom_angle
_geom_angle_site_symmetry_1
_geom_angle_site_symmetry_3
_geom_angle_publ_flag
P1 Cu1 P2 143.61(4) . . ?
N1 Cu1 P1 107.73(9) . . ?
N1 Cu1 P2 106.69(9) . . ?
N1 Cu1 N2 76.51(11) . . ?
N2 Cu1 P1 98.91(9) . . ?
N2 Cu1 P2 100.21(9) . . ?
N6 P1 Cu1 115.89(11) . . ?
N6 P1 C23 104.86(16) . . ?
N6 P1 C29 102.99(17) . . ?
C23 P1 Cu1 120.88(13) . . ?
C23 P1 C29 102.73(17) . . ?
C29 P1 Cu1 107.33(13) . . ?
N6 P2 Cu1 116.67(11) 3_775 . ?
N6 P2 C11 103.56(18) 3_775 . ?
N6 P2 C17 105.43(16) 3_775 . ?
C11 P2 Cu1 107.02(13) . . ?
C17 P2 Cu1 118.45(13) . . ?
C17 P2 C11 104.02(18) . . ?
C7 N1 Cu1 116.8(2) . . ?
C7 N1 C10 116.5(3) . . ?
C10 N1 Cu1 126.7(3) . . ?
N3 N2 Cu1 145.8(2) . . ?
C6 N2 Cu1 111.2(2) . . ?
C6 N2 N3 102.7(3) . . ?
N2 N3 H3 124.6 . . ?
N2 N3 C5 110.7(3) . . ?
C5 N3 H3 124.6 . . ?
C5 N4 C6 103.3(3) . . ?
C7 N5 C8 115.9(4) . . ?
P1 N6 H6 117.8 . . ?
P2 N6 P1 124.35(19) 3_775 . ?
P2 N6 H6 117.8 3_775 . ?
H1A C1 H1B 109.5 . . ?
H1A C1 H1C 109.5 . . ?
H1B C1 H1C 109.5 . . ?
C4 C1 H1A 109.5 . . ?
C4 C1 H1B 109.5 . . ?
C4 C1 H1C 109.5 . . ?
H2A C2 H2B 109.5 . . ?
H2A C2 H2C 109.5 . . ?
H2B C2 H2C 109.5 . . ?
C4 C2 H2A 109.5 . . ?
C4 C2 H2B 109.5 . . ?
C4 C2 H2C 109.5 . . ?
H3A C3 H3B 109.5 . . ?
H3A C3 H3C 109.5 . . ?
H3B C3 H3C 109.5 . . ?
C4 C3 H3A 109.5 . . ?
C4 C3 H3B 109.5 . . ?
C4 C3 H3C 109.5 . . ?
C1 C4 C2 111.4(6) . . ?
C1 C4 C3 110.9(6) . . ?
C2 C4 C3 107.4(5) . . ?
C5 C4 C1 108.4(5) . . ?
C5 C4 C2 109.6(4) . . ?
C5 C4 C3 109.1(5) . . ?
N3 C5 C4 123.3(4) . . ?
N4 C5 N3 109.2(3) . . ?
N4 C5 C4 127.5(4) . . ?
N2 C6 N4 114.1(3) . . ?
N2 C6 C7 119.9(3) . . ?
N4 C6 C7 126.0(3) . . ?
N1 C7 C6 115.5(3) . . ?
N5 C7 N1 125.8(4) . . ?
N5 C7 C6 118.6(4) . . ?
N5 C8 H8 118.6 . . ?
N5 C8 C9 122.7(4) . . ?
C9 C8 H8 118.6 . . ?
C8 C9 H9 121.4 . . ?
C8 C9 C10 117.1(4) . . ?
C10 C9 H9 121.4 . . ?
N1 C10 C9 122.0(4) . . ?
N1 C10 H10 119.0 . . ?
C9 C10 H10 119.0 . . ?
C12 C11 P2 118.6(3) . . ?
C16 C11 P2 122.9(4) . . ?
C16 C11 C12 118.0(4) . . ?
C11 C12 H12 119.5 . . ?
C13 C12 C11 121.1(5) . . ?
C13 C12 H12 119.5 . . ?
C12 C13 H13 120.1 . . ?
C14 C13 C12 119.8(5) . . ?
C14 C13 H13 120.1 . . ?
C13 C14 H14 119.8 . . ?
C13 C14 C15 120.5(5) . . ?
C15 C14 H14 119.8 . . ?
C14 C15 H15 119.7 . . ?
C14 C15 C16 120.6(5) . . ?
C16 C15 H15 119.7 . . ?
C11 C16 H16 120.0 . . ?
C15 C16 C11 120.0(5) . . ?
C15 C16 H16 120.0 . . ?
C18 C17 P2 123.4(3) . . ?
C22 C17 P2 118.1(3) . . ?
C22 C17 C18 118.3(4) . . ?
C17 C18 H18 120.1 . . ?
C19 C18 C17 119.8(4) . . ?
C19 C18 H18 120.1 . . ?
C18 C19 H19 119.4 . . ?
C20 C19 C18 121.2(5) . . ?
C20 C19 H19 119.4 . . ?
C19 C20 H20 120.0 . . ?
C19 C20 C21 119.9(4) . . ?
C21 C20 H20 120.0 . . ?
C20 C21 H21 120.2 . . ?
C20 C21 C22 119.5(5) . . ?
C22 C21 H21 120.2 . . ?
C17 C22 C21 121.2(5) . . ?
C17 C22 H22 119.4 . . ?
C21 C22 H22 119.4 . . ?
C24 C23 P1 118.0(3) . . ?
C28 C23 P1 123.2(3) . . ?
C28 C23 C24 118.8(4) . . ?
C23 C24 H24 119.8 . . ?
C23 C24 C25 120.3(4) . . ?
C25 C24 H24 119.8 . . ?
C24 C25 H25 119.7 . . ?
C26 C25 C24 120.6(5) . . ?
C26 C25 H25 119.7 . . ?
C25 C26 H26 119.9 . . ?
C25 C26 C27 120.1(4) . . ?
C27 C26 H26 119.9 . . ?
C26 C27 H27 119.8 . . ?
C26 C27 C28 120.5(5) . . ?
C28 C27 H27 119.8 . . ?
C23 C28 C27 119.7(4) . . ?
C23 C28 H28 120.2 . . ?
C27 C28 H28 120.2 . . ?
C30 C29 P1 122.0(3) . . ?
C34 C29 P1 118.6(3) . . ?
C34 C29 C30 119.2(4) . . ?
C29 C30 H30 120.1 . . ?
C31 C30 C29 119.7(5) . . ?
C31 C30 H30 120.1 . . ?
C30 C31 H31 119.7 . . ?
C32 C31 C30 120.7(5) . . ?
C32 C31 H31 119.7 . . ?
C31 C32 H32 120.1 . . ?
C33 C32 C31 119.8(5) . . ?
C33 C32 H32 120.1 . . ?
C32 C33 H33 119.8 . . ?
C32 C33 C34 120.4(5) . . ?
C34 C33 H33 119.8 . . ?
C29 C34 C33 120.1(5) . . ?
C29 C34 H34 119.9 . . ?
C33 C34 H34 119.9 . . ?
O1 Cl4 O2 107.1(4) . . ?
O3 Cl4 O1 111.7(3) . . ?
O3 Cl4 O2 107.7(3) . . ?
O3 Cl4 O4 111.4(4) . . ?
O4 Cl4 O1 111.0(3) . . ?
O4 Cl4 O2 107.7(4) . . ?
C35 O5 H5 109.5 . . ?
O5 C35 H35A 109.5 . . ?
O5 C35 H35B 109.5 . . ?
O5 C35 H35C 109.5 . . ?
H35A C35 H35B 109.5 . . ?
H35A C35 H35C 109.5 . . ?
H35B C35 H35C 109.5 . . ?
C36 O6 H6A 110.9 . . ?
O6 C36 H36A 109.5 . . ?
O6 C36 H36B 109.5 . . ?
O6 C36 H36C 109.5 . . ?
H36A C36 H36B 109.5 . . ?
H36A C36 H36C 109.5 . . ?
H36B C36 H36C 109.5 . . ?

loop_
_geom_bond_atom_site_label_1
_geom_bond_atom_site_label_2
_geom_bond_distance
_geom_bond_site_symmetry_2
_geom_bond_publ_flag
Cu1 P1 2.2559(10) . ?
Cu1 P2 2.2588(10) . ?
Cu1 N1 2.118(3) . ?
Cu1 N2 2.233(3) . ?
P1 N6 1.687(3) . ?
P1 C23 1.816(3) . ?
P1 C29 1.825(4) . ?
P2 N6 1.677(3) 3_775 ?
P2 C11 1.824(4) . ?
P2 C17 1.818(3) . ?
N1 C7 1.337(5) . ?
N1 C10 1.342(5) . ?
N2 N3 1.339(4) . ?
N2 C6 1.322(5) . ?
N3 H3 0.8600 . ?
N3 C5 1.341(5) . ?
N4 C5 1.325(5) . ?
N4 C6 1.360(5) . ?
N5 C7 1.330(5) . ?
N5 C8 1.346(6) . ?
N6 H6 0.8600 . ?
C1 H1A 0.9600 . ?
C1 H1B 0.9600 . ?
C1 H1C 0.9600 . ?
C1 C4 1.517(9) . ?
C2 H2A 0.9600 . ?
C2 H2B 0.9600 . ?
C2 H2C 0.9600 . ?
C2 C4 1.521(7) . ?
C3 H3A 0.9600 . ?
C3 H3B 0.9600 . ?
C3 H3C 0.9600 . ?
C3 C4 1.532(9) . ?
C4 C5 1.504(6) . ?
C6 C7 1.460(5) . ?
C8 H8 0.9300 . ?
C8 C9 1.362(7) . ?
C9 H9 0.9300 . ?
C9 C10 1.372(6) . ?
C10 H10 0.9300 . ?
C11 C12 1.388(6) . ?
C11 C16 1.383(6) . ?
C12 H12 0.9300 . ?
C12 C13 1.381(7) . ?
C13 H13 0.9300 . ?
C13 C14 1.351(8) . ?
C14 H14 0.9300 . ?
C14 C15 1.360(9) . ?
C15 H15 0.9300 . ?
C15 C16 1.383(8) . ?
C16 H16 0.9300 . ?
C17 C18 1.383(5) . ?
C17 C22 1.381(6) . ?
C18 H18 0.9300 . ?
C18 C19 1.380(6) . ?
C19 H19 0.9300 . ?
C19 C20 1.357(8) . ?
C20 H20 0.9300 . ?
C20 C21 1.366(8) . ?
C21 H21 0.9300 . ?
C21 C22 1.383(6) . ?
C22 H22 0.9300 . ?
C23 C24 1.385(5) . ?
C23 C28 1.384(6) . ?
C24 H24 0.9300 . ?
C24 C25 1.391(6) . ?
C25 H25 0.9300 . ?
C25 C26 1.340(8) . ?
C26 H26 0.9300 . ?
C26 C27 1.376(7) . ?
C27 H27 0.9300 . ?
C27 C28 1.389(6) . ?
C28 H28 0.9300 . ?
C29 C30 1.390(6) . ?
C29 C34 1.376(6) . ?
C30 H30 0.9300 . ?
C30 C31 1.379(7) . ?
C31 H31 0.9300 . ?
C31 C32 1.373(9) . ?
C32 H32 0.9300 . ?
C32 C33 1.361(9) . ?
C33 H33 0.9300 . ?
C33 C34 1.388(6) . ?
C34 H34 0.9300 . ?
Cl4 O1 1.400(4) . ?
Cl4 O2 1.449(6) . ?
Cl4 O3 1.391(4) . ?
Cl4 O4 1.399(5) . ?
O5 H5 0.8200 . ?
O5 C35 1.350(9) . ?
C35 H35A 0.9600 . ?
C35 H35B 0.9600 . ?
C35 H35C 0.9600 . ?
O6 H6A 0.8202 . ?
O6 C36 1.335(12) . ?
C36 H36A 0.9600 . ?
C36 H36B 0.9600 . ?
C36 H36C 0.9600 . ?

loop_
_geom_torsion_atom_site_label_1
_geom_torsion_atom_site_label_2
_geom_torsion_atom_site_label_3
_geom_torsion_atom_site_label_4
_geom_torsion
_geom_torsion_site_symmetry_1
_geom_torsion_site_symmetry_2
_geom_torsion_site_symmetry_3
_geom_torsion_site_symmetry_4
_geom_torsion_publ_flag
Cu1 P1 N6 P2 20.7(2) . . . 3_775 ?
Cu1 P1 C23 C24 30.7(4) . . . . ?
Cu1 P1 C23 C28 -148.9(3) . . . . ?
Cu1 P1 C29 C30 -107.2(4) . . . . ?
Cu1 P1 C29 C34 67.9(4) . . . . ?
Cu1 P2 C11 C12 -70.5(4) . . . . ?
Cu1 P2 C11 C16 101.0(4) . . . . ?
Cu1 P2 C17 C18 143.4(4) . . . . ?
Cu1 P2 C17 C22 -31.8(4) . . . . ?
Cu1 N1 C7 N5 178.4(4) . . . . ?
Cu1 N1 C7 C6 -1.5(5) . . . . ?
Cu1 N1 C10 C9 -178.4(3) . . . . ?
Cu1 N2 N3 C5 -172.3(4) . . . . ?
Cu1 N2 C6 N4 175.2(3) . . . . ?
Cu1 N2 C6 C7 -3.2(5) . . . . ?
P1 C23 C24 C25 -178.6(4) . . . . ?
P1 C23 C28 C27 178.6(4) . . . . ?
P1 C29 C30 C31 177.9(5) . . . . ?
P1 C29 C34 C33 -178.0(4) . . . . ?
P2 C11 C12 C13 172.9(4) . . . . ?
P2 C11 C16 C15 -171.7(5) . . . . ?
P2 C17 C18 C19 -174.4(4) . . . . ?
P2 C17 C22 C21 175.0(4) . . . . ?
N2 N3 C5 N4 -0.5(5) . . . . ?
N2 N3 C5 C4 -179.4(4) . . . . ?
N2 C6 C7 N1 3.3(6) . . . . ?
N2 C6 C7 N5 -176.6(4) . . . . ?
N3 N2 C6 N4 -0.6(5) . . . . ?
N3 N2 C6 C7 -178.9(4) . . . . ?
N4 C6 C7 N1 -174.8(4) . . . . ?
N4 C6 C7 N5 5.2(7) . . . . ?
N5 C8 C9 C10 -0.4(9) . . . . ?
N6 P1 C23 C24 163.9(3) . . . . ?
N6 P1 C23 C28 -15.6(4) . . . . ?
N6 P1 C29 C30 130.0(4) . . . . ?
N6 P1 C29 C34 -54.8(4) . . . . ?
N6 P2 C11 C12 53.4(4) 3_775 . . . ?
N6 P2 C11 C16 -135.1(4) 3_775 . . . ?
N6 P2 C17 C18 10.6(4) 3_775 . . . ?
N6 P2 C17 C22 -164.6(4) 3_775 . . . ?
C1 C4 C5 N3 -57.8(8) . . . . ?
C1 C4 C5 N4 123.5(7) . . . . ?
C2 C4 C5 N3 -179.6(5) . . . . ?
C2 C4 C5 N4 1.7(8) . . . . ?
C3 C4 C5 N3 63.1(7) . . . . ?
C3 C4 C5 N4 -115.6(6) . . . . ?
C5 N4 C6 N2 0.3(5) . . . . ?
C5 N4 C6 C7 178.5(4) . . . . ?
C6 N2 N3 C5 0.6(4) . . . . ?
C6 N4 C5 N3 0.1(5) . . . . ?
C6 N4 C5 C4 179.0(5) . . . . ?
C7 N1 C10 C9 -0.2(6) . . . . ?
C7 N5 C8 C9 0.3(9) . . . . ?
C8 N5 C7 N1 0.0(8) . . . . ?
C8 N5 C7 C6 179.9(5) . . . . ?
C8 C9 C10 N1 0.4(7) . . . . ?
C10 N1 C7 N5 0.0(6) . . . . ?
C10 N1 C7 C6 -179.9(4) . . . . ?
C11 P2 C17 C18 -98.0(4) . . . . ?
C11 P2 C17 C22 86.8(4) . . . . ?
C11 C12 C13 C14 -0.8(9) . . . . ?
C12 C11 C16 C15 -0.2(8) . . . . ?
C12 C13 C14 C15 -0.2(10) . . . . ?
C13 C14 C15 C16 1.0(11) . . . . ?
C14 C15 C16 C11 -0.8(10) . . . . ?
C16 C11 C12 C13 0.9(8) . . . . ?
C17 P2 C11 C12 163.4(4) . . . . ?
C17 P2 C11 C16 -25.1(4) . . . . ?
C17 C18 C19 C20 0.6(9) . . . . ?
C18 C17 C22 C21 -0.5(8) . . . . ?
C18 C19 C20 C21 -2.4(10) . . . . ?
C19 C20 C21 C22 2.8(10) . . . . ?
C20 C21 C22 C17 -1.4(9) . . . . ?
C22 C17 C18 C19 0.9(7) . . . . ?
C23 P1 N6 P2 -115.3(2) . . . 3_775 ?
C23 P1 C29 C30 21.2(4) . . . . ?
C23 P1 C29 C34 -163.6(3) . . . . ?
C23 C24 C25 C26 -0.3(8) . . . . ?
C24 C23 C28 C27 -0.9(6) . . . . ?
C24 C25 C26 C27 -0.3(8) . . . . ?
C25 C26 C27 C28 0.3(8) . . . . ?
C26 C27 C28 C23 0.3(7) . . . . ?
C28 C23 C24 C25 0.9(7) . . . . ?
C29 P1 N6 P2 137.6(2) . . . 3_775 ?
C29 P1 C23 C24 -88.7(3) . . . . ?
C29 P1 C23 C28 91.7(4) . . . . ?
C29 C30 C31 C32 -0.9(10) . . . . ?
C30 C29 C34 C33 -2.8(7) . . . . ?
C30 C31 C32 C33 -1.2(11) . . . . ?
C31 C32 C33 C34 1.2(10) . . . . ?
C32 C33 C34 C29 0.7(9) . . . . ?
C34 C29 C30 C31 2.8(8) . . . . ?
